data_7119558
loop_
_publ_author_name
'Naskar, Sourenjit'
'Dalal, Chumki'
'Ghosh, Pradyut'

_publ_section_title
;
 Ion-pair coordination driven stimuli-responsive one-dimensional
 supramolecular helicate.
;
_journal_issue 16
_journal_name_full 'Chemical communications (Cambridge, England)'
_journal_page_first 2487
_journal_page_last 2490
_journal_paper_doi 10.1039/c7cc00262a
_journal_volume 53
_journal_year 2017
_chemical_formula_sum 'C78 H60 Cl2 Fe N18 O22'
_chemical_formula_weight 1728.19
_chemical_name_systematic
; 
 ? 
;
_space_group_IT_number 14
_symmetry_cell_setting monoclinic
_symmetry_space_group_name_Hall '-P 2ybc'
_symmetry_space_group_name_H-M 'P 1 21/c 1'
_atom_sites_solution_hydrogens geom
_atom_sites_solution_primary direct
_atom_sites_solution_secondary difmap
_audit_creation_method SHELXL-97
_audit_update_record
;
2016-04-28 deposited with the CCDC.
2017-01-30 downloaded from the CCDC.
;
_cell_angle_alpha 90.00
_cell_angle_beta 101.131(4)
_cell_angle_gamma 90.00
_cell_formula_units_Z 4
_cell_length_a 13.392(2)
_cell_length_b 25.490(4)
_cell_length_c 23.092(4)
_cell_measurement_reflns_used 5739
_cell_measurement_temperature 150(2)
_cell_measurement_theta_max 21.38
_cell_measurement_theta_min 2.23
_cell_volume 7734(2)
_computing_cell_refinement 'Bruker SAINT'
_computing_data_collection 'Bruker APEX2'
_computing_data_reduction 'Bruker SAINT'
_computing_molecular_graphics 'MERCURY V3.6'
_computing_publication_material 'ORTEP 3V2'
_computing_structure_refinement 'SHELXL-97 (Sheldrick, 2008)'
_computing_structure_solution 'SHELXS-97 (Sheldrick, 2008)'
_diffrn_ambient_temperature 150(2)
_diffrn_measured_fraction_theta_full 1.000
_diffrn_measured_fraction_theta_max 1.000
_diffrn_measurement_device_type 'Bruker APEX-II CCD'
_diffrn_measurement_method '\f and \w scans'
_diffrn_radiation_monochromator graphite
_diffrn_radiation_source 'fine-focus sealed tube'
_diffrn_radiation_type MoK\a
_diffrn_radiation_wavelength 0.71073
_diffrn_reflns_av_R_equivalents 0.1147
_diffrn_reflns_av_sigmaI/netI 0.0842
_diffrn_reflns_limit_h_max 15
_diffrn_reflns_limit_h_min -15
_diffrn_reflns_limit_k_max 29
_diffrn_reflns_limit_k_min -29
_diffrn_reflns_limit_l_max 26
_diffrn_reflns_limit_l_min -26
_diffrn_reflns_number 71053
_diffrn_reflns_theta_full 24.50
_diffrn_reflns_theta_max 24.50
_diffrn_reflns_theta_min 1.20
_exptl_absorpt_coefficient_mu 0.354
_exptl_absorpt_correction_T_max 0.8713
_exptl_absorpt_correction_T_min 0.8428
_exptl_absorpt_correction_type multi-scan
_exptl_absorpt_process_details SADABS
_exptl_crystal_colour RED
_exptl_crystal_density_diffrn 1.484
_exptl_crystal_density_method 'not measured'
_exptl_crystal_description BLOCK
_exptl_crystal_F_000 3560
_exptl_crystal_size_max 0.50
_exptl_crystal_size_mid 0.50
_exptl_crystal_size_min 0.40
_refine_diff_density_max 0.518
_refine_diff_density_min -0.476
_refine_diff_density_rms 0.068
_refine_ls_extinction_method none
_refine_ls_goodness_of_fit_ref 0.977
_refine_ls_hydrogen_treatment mixed
_refine_ls_matrix_type full
_refine_ls_number_parameters 1090
_refine_ls_number_reflns 12877
_refine_ls_number_restraints 0
_refine_ls_restrained_S_all 0.977
_refine_ls_R_factor_all 0.1087
_refine_ls_R_factor_gt 0.0564
_refine_ls_shift/su_max 0.001
_refine_ls_shift/su_mean 0.000
_refine_ls_structure_factor_coef Fsqd
_refine_ls_weighting_details 'calc w=1/[\s^2^(Fo^2^)+(0.1000P)^2^+0.6737P] where P=(Fo^2^+2Fc^2^)/3'
_refine_ls_weighting_scheme calc
_refine_ls_wR_factor_gt 0.1399
_refine_ls_wR_factor_ref 0.1741
_reflns_number_gt 7985
_reflns_number_total 12877
_reflns_threshold_expression >2sigma(I)
_cod_data_source_file c7cc00262a2.cif
_cod_data_source_block test2
_cod_depositor_comments
;
The following automatic conversions were performed:

'_symmetry_cell_setting' value 'Monoclinic' changed to 'monoclinic'
according to
/usr/data/users/saulius/crontab/automatic-downloads/rss-feeds/RSC/lib/dictionaries/cif_core.dic
dictionary named 'cif_core.dic' version 2.4.2 from 2011-04-26.

'_exptl_absorpt_correction_type' value 'MULTI-SCAN' changed to
'multi-scan' according to
/usr/data/users/saulius/crontab/automatic-downloads/rss-feeds/RSC/lib/dictionaries/cif_core.dic
dictionary named 'cif_core.dic' version 2.4.2 from 2011-04-26.

Automatic conversion script
Id: cif_fix_values 4268 2015-11-12 08:31:59Z antanas 

 Adding full bibliography for 7119557--7119559.cif.
;
_cod_original_cell_volume 7735(2)
_cod_original_sg_symbol_H-M P2(1)/c
_cod_database_code 7119558

loop_
_symmetry_equiv_pos_as_xyz
'x, y, z'
'-x, y+1/2, -z+1/2'
'-x, -y, -z'
'x, -y-1/2, z-1/2'

loop_
_atom_site_label
_atom_site_type_symbol
_atom_site_fract_x
_atom_site_fract_y
_atom_site_fract_z
_atom_site_U_iso_or_equiv
_atom_site_adp_type
_atom_site_occupancy
_atom_site_symmetry_multiplicity
_atom_site_calc_flag
_atom_site_refinement_flags
Fe1 Fe 0.67461(4) 0.78867(2) 0.61193(2) 0.01939(16) Uani 1 1 d .
Cl2 Cl 0.23772(9) 0.70088(5) 0.66062(5) 0.0408(3) Uani 1 1 d .
C26 C 0.5934(3) 0.68871(15) 0.57773(17) 0.0218(9) Uani 1 1 d .
N3 N 0.5914(2) 0.85067(12) 0.58600(14) 0.0215(8) Uani 1 1 d .
Cl3 Cl 0.17209(10) 0.85759(5) 0.55428(6) 0.0474(3) Uani 1 1 d .
N1 N 0.6415(2) 0.78057(12) 0.69166(14) 0.0213(7) Uani 1 1 d .
N4 N 0.7178(2) 0.80087(12) 0.53627(14) 0.0209(8) Uani 1 1 d .
N5 N 0.7511(2) 0.72279(12) 0.62815(13) 0.0201(7) Uani 1 1 d .
N6 N 0.5667(2) 0.74001(12) 0.57474(13) 0.0205(8) Uani 1 1 d .
N2 N 0.7819(2) 0.83348(12) 0.65656(14) 0.0222(8) Uani 1 1 d .
C12 C 0.8244(3) 0.78836(16) 0.46410(17) 0.0261(9) Uani 1 1 d .
C7 C 0.7134(3) 0.78848(17) 0.79469(18) 0.0283(10) Uani 1 1 d .
H7 H 0.7636 0.8020 0.8245 0.034 Uiso 1 1 calc R
C30 C 0.4698(3) 0.75235(16) 0.54853(17) 0.0253(10) Uani 1 1 d .
H30 H 0.4503 0.7874 0.5465 0.030 Uiso 1 1 calc R
C25 C 0.6993(3) 0.67867(15) 0.60819(16) 0.0212(9) Uani 1 1 d .
C5 C 0.7868(3) 0.83531(15) 0.71609(17) 0.0220(9) Uani 1 1 d .
C24 C 0.7431(3) 0.62954(16) 0.61717(18) 0.0270(10) Uani 1 1 d .
H24 H 0.7071 0.5999 0.6017 0.032 Uiso 1 1 calc R
C4 C 0.8545(3) 0.86812(16) 0.75280(18) 0.0272(10) Uani 1 1 d .
H4 H 0.8563 0.8688 0.7932 0.033 Uiso 1 1 calc R
C16 C 0.5960(3) 0.86869(15) 0.53116(17) 0.0243(9) Uani 1 1 d .
C10 C 0.5678(3) 0.75007(15) 0.70618(18) 0.0243(9) Uani 1 1 d .
H10 H 0.5171 0.7375 0.6760 0.029 Uiso 1 1 calc R
C6 C 0.7123(3) 0.80117(15) 0.73623(17) 0.0208(9) Uani 1 1 d .
C2 C 0.9159(3) 0.89773(16) 0.66767(19) 0.0299(10) Uani 1 1 d .
C67 C 0.9589(3) 0.62317(17) 0.50495(18) 0.0271(10) Uani 1 1 d .
C15 C 0.6696(3) 0.84093(15) 0.50332(17) 0.0232(9) Uani 1 1 d .
C19 C 0.4636(3) 0.91514(16) 0.59307(18) 0.0282(10) Uani 1 1 d .
C22 C 0.8953(3) 0.66907(16) 0.67055(17) 0.0248(10) Uani 1 1 d .
C29 C 0.3983(3) 0.71475(17) 0.52455(18) 0.0286(10) Uani 1 1 d .
C45 C 0.4833(3) 0.58265(17) 0.6792(2) 0.0317(11) Uani 1 1 d .
C11 C 0.7925(3) 0.77536(15) 0.51617(17) 0.0206(9) Uani 1 1 d .
H11 H 0.8245 0.7475 0.5383 0.025 Uiso 1 1 calc R
C21 C 0.8479(3) 0.71742(16) 0.65782(17) 0.0237(9) Uani 1 1 d .
H21 H 0.8848 0.7476 0.6704 0.028 Uiso 1 1 calc R
C27 C 0.5263(3) 0.64990(16) 0.55358(18) 0.0289(10) Uani 1 1 d .
H27 H 0.5468 0.6150 0.5557 0.035 Uiso 1 1 calc R
C9 C 0.5639(3) 0.73644(16) 0.76421(17) 0.0242(9) Uani 1 1 d .
C44 C 0.5140(3) 0.62123(18) 0.7280(2) 0.0333(11) Uani 1 1 d .
C8 C 0.6394(3) 0.75568(17) 0.80847(18) 0.0303(10) Uani 1 1 d .
H8 H 0.6403 0.7465 0.8476 0.036 Uiso 1 1 calc R
C23 C 0.8414(3) 0.62495(16) 0.64945(18) 0.0288(10) Uani 1 1 d .
H23 H 0.8708 0.5920 0.6568 0.035 Uiso 1 1 calc R
C63 C 0.5888(3) 0.85861(17) 0.88641(18) 0.0307(10) Uani 1 1 d .
C1 C 0.8466(3) 0.86415(15) 0.63359(18) 0.0235(9) Uani 1 1 d .
H1 H 0.8447 0.8628 0.5932 0.028 Uiso 1 1 calc R
C28 C 0.4290(3) 0.66302(16) 0.52634(19) 0.0298(10) Uani 1 1 d .
H28 H 0.3839 0.6371 0.5092 0.036 Uiso 1 1 calc R
C51 C 0.2956(3) 0.7849(2) 0.4132(2) 0.0428(13) Uani 1 1 d .
C34 C 0.3878(3) 0.93834(17) 0.62710(19) 0.0325(11) Uani 1 1 d .
H34A H 0.3914 0.9763 0.6256 0.039 Uiso 1 1 calc R
H34B H 0.3196 0.9279 0.6082 0.039 Uiso 1 1 calc R
C17 C 0.5353(4) 0.90989(18) 0.5056(2) 0.0370(12) Uani 1 1 d .
H17 H 0.5391 0.9216 0.4680 0.044 Uiso 1 1 calc R
C72 C 0.8971(3) 0.57918(17) 0.50425(19) 0.0314(11) Uani 1 1 d .
H72 H 0.8349 0.5780 0.4781 0.038 Uiso 1 1 calc R
C65 C 0.6153(3) 0.92275(17) 0.81565(19) 0.0335(11) Uani 1 1 d .
H65 H 0.6562 0.9476 0.8020 0.040 Uiso 1 1 calc R
C13 C 0.7733(3) 0.82858(17) 0.43049(18) 0.0305(10) Uani 1 1 d .
H13 H 0.7913 0.8380 0.3950 0.037 Uiso 1 1 calc R
C70 C 1.0213(3) 0.53942(17) 0.57864(19) 0.0321(11) Uani 1 1 d .
C59 C 0.4845(3) 0.94239(18) 0.72702(19) 0.0309(11) Uani 1 1 d .
C35 C 0.4791(4) 0.70144(17) 0.7774(2) 0.0340(11) Uani 1 1 d .
H35A H 0.5011 0.6851 0.8156 0.041 Uiso 1 1 calc R
H35B H 0.4199 0.7228 0.7793 0.041 Uiso 1 1 calc R
C50 C 0.5572(4) 0.54852(17) 0.6670(2) 0.0377(12) Uani 1 1 d .
H50 H 0.6219 0.5491 0.6906 0.045 Uiso 1 1 calc R
C20 C 0.5269(3) 0.87408(16) 0.61575(17) 0.0242(9) Uani 1 1 d .
H20 H 0.5245 0.8621 0.6535 0.029 Uiso 1 1 calc R
C32 C 1.0009(3) 0.66464(18) 0.7078(2) 0.0370(11) Uani 1 1 d .
H32A H 0.9974 0.6426 0.7415 0.044 Uiso 1 1 calc R
H32B H 1.0443 0.6471 0.6847 0.044 Uiso 1 1 calc R
C69 C 1.0844(3) 0.58220(19) 0.5807(2) 0.0374(12) Uani 1 1 d .
H69 H 1.1473 0.5827 0.6062 0.045 Uiso 1 1 calc R
C14 C 0.6950(3) 0.85483(17) 0.44989(19) 0.0310(10) Uani 1 1 d .
H14 H 0.6597 0.8815 0.4272 0.037 Uiso 1 1 calc R
C56 C 1.1307(3) 0.8184(2) 0.7589(2) 0.0426(12) Uani 1 1 d .
H56 H 1.1328 0.8073 0.7208 0.051 Uiso 1 1 calc R
C46 C 0.3847(4) 0.57978(18) 0.6444(2) 0.0400(12) Uani 1 1 d .
H46 H 0.3338 0.6017 0.6528 0.048 Uiso 1 1 calc R
C33 C 0.9148(3) 0.76193(17) 0.44567(19) 0.0325(11) Uani 1 1 d .
H33A H 0.8959 0.7520 0.4045 0.039 Uiso 1 1 calc R
H33B H 0.9700 0.7871 0.4491 0.039 Uiso 1 1 calc R
C60 C 0.5168(3) 0.91280(17) 0.78400(19) 0.0297(10) Uani 1 1 d .
C55 C 1.0786(3) 0.78900(19) 0.7943(2) 0.0341(11) Uani 1 1 d .
C18 C 0.4689(4) 0.93327(18) 0.53706(19) 0.0356(11) Uani 1 1 d .
H18 H 0.4280 0.9610 0.5207 0.043 Uiso 1 1 calc R
C38 C 0.9036(3) 0.94864(17) 0.4736(2) 0.0321(11) Uani 1 1 d .
C66 C 0.9227(3) 0.66725(18) 0.46244(19) 0.0304(10) Uani 1 1 d .
C3 C 0.9183(3) 0.89928(17) 0.72827(19) 0.0308(10) Uani 1 1 d .
H3 H 0.9635 0.9216 0.7521 0.037 Uiso 1 1 calc R
C36 C 0.9822(4) 0.93358(19) 0.6402(2) 0.0411(12) Uani 1 1 d .
H36A H 0.9650 0.9695 0.6480 0.049 Uiso 1 1 calc R
H36B H 1.0523 0.9279 0.6596 0.049 Uiso 1 1 calc R
C40 C 0.9832(4) 0.92845(19) 0.3903(2) 0.0412(12) Uani 1 1 d .
H40 H 1.0371 0.9144 0.3754 0.049 Uiso 1 1 calc R
C48 C 0.4386(4) 0.51291(17) 0.5866(2) 0.0357(11) Uani 1 1 d .
C68 C 1.0526(3) 0.62443(18) 0.5443(2) 0.0341(11) Uani 1 1 d .
H68 H 1.0939 0.6539 0.5458 0.041 Uiso 1 1 calc R
C62 C 0.4914(4) 0.84708(18) 0.8560(2) 0.0368(11) Uani 1 1 d .
H62 H 0.4512 0.8218 0.8695 0.044 Uiso 1 1 calc R
C64 C 0.6517(3) 0.89538(17) 0.86754(19) 0.0318(11) Uani 1 1 d .
H64 H 0.7168 0.9016 0.8891 0.038 Uiso 1 1 calc R
C37 C 0.8993(4) 0.95060(18) 0.5381(2) 0.0368(11) Uani 1 1 d .
C54 C 1.0199(4) 0.74033(18) 0.77355(19) 0.0340(11) Uani 1 1 d .
C41 C 0.9007(4) 0.95075(18) 0.3534(2) 0.0368(11) Uani 1 1 d .
C52 C 0.2787(4) 0.8387(2) 0.3853(2) 0.0433(13) Uani 1 1 d .
C61 C 0.4565(4) 0.87517(18) 0.8041(2) 0.0360(11) Uani 1 1 d .
H61 H 0.3916 0.8686 0.7826 0.043 Uiso 1 1 calc R
C39 C 0.9830(4) 0.92768(18) 0.4500(2) 0.0392(12) Uani 1 1 d .
H39 H 1.0378 0.9126 0.4754 0.047 Uiso 1 1 calc R
C71 C 0.9260(4) 0.53692(18) 0.54182(19) 0.0349(11) Uani 1 1 d .
H71 H 0.8834 0.5082 0.5423 0.042 Uiso 1 1 calc R
C31 C 0.2891(3) 0.73065(19) 0.4989(2) 0.0420(13) Uani 1 1 d .
H31A H 0.2588 0.7037 0.4714 0.050 Uiso 1 1 calc R
H31B H 0.2512 0.7317 0.5307 0.050 Uiso 1 1 calc R
C42 C 0.8217(4) 0.97031(19) 0.4342(2) 0.0444(13) Uani 1 1 d .
H42 H 0.7676 0.9847 0.4486 0.053 Uiso 1 1 calc R
C58 C 1.1245(4) 0.8517(2) 0.8730(3) 0.0564(16) Uani 1 1 d .
H58 H 1.1228 0.8633 0.9109 0.068 Uiso 1 1 calc R
C57 C 1.0749(4) 0.8062(2) 0.8513(2) 0.0480(14) Uani 1 1 d .
H57 H 1.0389 0.7870 0.8747 0.058 Uiso 1 1 calc R
C53 C 0.2820(4) 0.8845(2) 0.4177(2) 0.0500(14) Uani 1 1 d .
H53 H 0.2914 0.8829 0.4586 0.060 Uiso 1 1 calc R
C43 C 0.8196(4) 0.9708(2) 0.3738(2) 0.0473(13) Uani 1 1 d .
H43 H 0.7640 0.9846 0.3478 0.057 Uiso 1 1 calc R
C47 C 0.3630(4) 0.54498(18) 0.5984(2) 0.0410(12) Uani 1 1 d .
H47 H 0.2978 0.5432 0.5755 0.049 Uiso 1 1 calc R
C49 C 0.5362(4) 0.51362(18) 0.6204(2) 0.0402(12) Uani 1 1 d .
H49 H 0.5863 0.4912 0.6118 0.048 Uiso 1 1 calc R
N10 N 1.0483(3) 0.71397(14) 0.72904(16) 0.0312(9) Uani 1 1 d .
H10A H 1.0957 0.7266 0.7128 0.037 Uiso 1 1 calc R
N7 N 0.4507(3) 0.66068(14) 0.73282(15) 0.0300(9) Uani 1 1 d .
H7A H 0.3924 0.6621 0.7094 0.036 Uiso 1 1 calc R
N8 N 0.9758(3) 0.92781(14) 0.57671(16) 0.0357(9) Uani 1 1 d .
H8A H 1.0211 0.9098 0.5637 0.043 Uiso 1 1 calc R
N11 N 0.4064(3) 0.92166(15) 0.68804(15) 0.0335(9) Uani 1 1 d .
H11A H 0.3677 0.8985 0.6995 0.040 Uiso 1 1 calc R
N12 N 0.9512(3) 0.71564(14) 0.48015(15) 0.0297(8) Uani 1 1 d .
H12 H 0.9928 0.7197 0.5132 0.036 Uiso 1 1 calc R
N9 N 0.2773(3) 0.78016(15) 0.46893(17) 0.0393(10) Uani 1 1 d .
H9 H 0.2584 0.8072 0.4864 0.047 Uiso 1 1 calc R
N15 N 1.0563(4) 0.49322(17) 0.61591(18) 0.0473(11) Uani 1 1 d .
N14 N 0.6299(3) 0.82747(16) 0.93942(16) 0.0361(9) Uani 1 1 d .
N16 N 0.4163(4) 0.47568(16) 0.53685(19) 0.0440(11) Uani 1 1 d .
N13 N 0.9028(4) 0.95450(17) 0.29015(19) 0.0504(12) Uani 1 1 d .
O2 O 0.5294(3) 0.98258(13) 0.71704(14) 0.0442(9) Uani 1 1 d .
O4 O 0.6980(3) 0.84704(14) 0.97651(14) 0.0476(9) Uani 1 1 d .
O6 O 0.8691(2) 0.65753(13) 0.41339(13) 0.0416(8) Uani 1 1 d .
O8 O 0.5976(2) 0.61742(13) 0.76216(15) 0.0481(9) Uani 1 1 d .
O3 O 0.5930(3) 0.78376(14) 0.94381(14) 0.0465(9) Uani 1 1 d .
O5 O 0.9483(3) 0.72633(14) 0.79662(15) 0.0502(9) Uani 1 1 d .
O1 O 0.8277(3) 0.97186(14) 0.55452(16) 0.0528(9) Uani 1 1 d .
O7 O 0.3248(3) 0.74790(15) 0.38718(17) 0.0584(10) Uani 1 1 d .
C73 C 0.2624(4) 0.8418(3) 0.3237(2) 0.0634(18) Uani 1 1 d .
H73 H 0.2592 0.8113 0.3012 0.076 Uiso 1 1 calc R
C74 C 0.2510(4) 0.8905(4) 0.2960(3) 0.083(3) Uani 1 1 d .
H74 H 0.2380 0.8931 0.2550 0.099 Uiso 1 1 calc R
C76 C 0.2714(5) 0.9326(3) 0.3895(3) 0.0665(18) Uani 1 1 d .
H76 H 0.2726 0.9633 0.4114 0.080 Uiso 1 1 calc R
C75 C 0.2594(5) 0.9349(3) 0.3305(3) 0.078(2) Uani 1 1 d .
C78 C 1.1758(4) 0.8790(2) 0.8378(3) 0.0574(16) Uani 1 1 d .
C77 C 1.1790(4) 0.8641(2) 0.7805(3) 0.0555(15) Uani 1 1 d .
H77 H 1.2131 0.8845 0.7572 0.067 Uiso 1 1 calc R
N17 N 1.2299(4) 0.9266(2) 0.8621(4) 0.094(2) Uani 1 1 d .
O9 O 1.2426(4) 0.9349(2) 0.9151(3) 0.122(2) Uani 1 1 d .
O10 O 0.3301(3) 0.47513(14) 0.50689(17) 0.0559(10) Uani 1 1 d .
O11 O 0.4856(3) 0.44719(14) 0.52795(17) 0.0572(10) Uani 1 1 d .
O12 O 0.9815(3) 0.94500(15) 0.27328(16) 0.0571(10) Uani 1 1 d .
O13 O 0.8253(4) 0.96984(18) 0.25692(18) 0.0797(13) Uani 1 1 d .
N18 N 0.2503(6) 0.9869(4) 0.2995(4) 0.113(3) Uani 1 1 d .
O14 O 0.2776(7) 1.0256(3) 0.3320(4) 0.143(4) Uani 1 1 d .
O15 O 0.2239(5) 0.9876(3) 0.2468(3) 0.169(4) Uani 1 1 d .
O16 O 1.2607(5) 0.9553(2) 0.8275(3) 0.138(3) Uani 1 1 d .
O17 O 1.1494(3) 0.48540(15) 0.62779(18) 0.0664(12) Uani 1 1 d .
O18 O 0.9934(3) 0.46465(16) 0.63069(19) 0.0734(13) Uani 1 1 d .
O21 O 0.8079(3) 0.64562(14) 0.79580(15) 0.0513(9) Uani 1 1 d .
O20 O 0.0488(3) 0.76152(14) 0.58971(15) 0.0505(9) Uani 1 1 d .
O22 O 0.5396(3) 0.93376(14) 0.35999(15) 0.0586(10) Uani 1 1 d .
O23 O 0.3201(3) 0.81822(15) 0.66830(17) 0.0668(12) Uani 1 1 d .

loop_
_atom_site_aniso_label
_atom_site_aniso_U_11
_atom_site_aniso_U_22
_atom_site_aniso_U_33
_atom_site_aniso_U_23
_atom_site_aniso_U_13
_atom_site_aniso_U_12
Fe1 0.0225(3) 0.0183(3) 0.0160(3) -0.0011(2) 0.0005(2) 0.0003(2)
Cl2 0.0336(7) 0.0448(7) 0.0418(7) 0.0007(6) 0.0012(5) 0.0061(5)
C26 0.028(2) 0.021(2) 0.017(2) -0.0015(17) 0.0047(18) 0.0008(18)
N3 0.0233(19) 0.0192(18) 0.0200(18) -0.0013(14) -0.0006(15) -0.0002(14)
Cl3 0.0480(8) 0.0505(8) 0.0419(7) 0.0043(6) 0.0045(6) 0.0112(6)
N1 0.0224(18) 0.0202(18) 0.0198(18) -0.0015(14) 0.0007(14) 0.0004(15)
N4 0.0254(19) 0.0180(18) 0.0187(18) -0.0014(14) 0.0023(15) -0.0057(14)
N5 0.0253(19) 0.0217(19) 0.0133(16) 0.0003(14) 0.0037(14) 0.0004(14)
N6 0.0255(19) 0.0220(19) 0.0138(17) -0.0008(14) 0.0030(14) 0.0005(15)
N2 0.0243(19) 0.0202(18) 0.0209(18) 0.0000(15) 0.0010(15) 0.0035(15)
C12 0.031(2) 0.026(2) 0.020(2) -0.0042(19) 0.0029(18) -0.0045(19)
C7 0.031(2) 0.030(2) 0.022(2) -0.0034(19) -0.0008(19) -0.003(2)
C30 0.026(2) 0.024(2) 0.024(2) 0.0034(18) 0.0012(19) 0.0036(18)
C25 0.028(2) 0.021(2) 0.014(2) -0.0023(17) 0.0026(17) -0.0008(18)
C5 0.023(2) 0.023(2) 0.018(2) 0.0017(17) -0.0011(17) 0.0053(18)
C24 0.034(3) 0.021(2) 0.023(2) -0.0018(18) -0.0022(19) -0.0036(19)
C4 0.028(2) 0.032(2) 0.020(2) -0.0031(19) -0.0009(18) -0.001(2)
C16 0.030(2) 0.021(2) 0.020(2) 0.0023(18) -0.0007(18) 0.0015(19)
C10 0.025(2) 0.026(2) 0.023(2) -0.0052(18) 0.0045(18) 0.0009(19)
C6 0.024(2) 0.020(2) 0.018(2) -0.0025(17) 0.0032(17) 0.0035(17)
C2 0.031(2) 0.024(2) 0.033(3) -0.001(2) 0.003(2) -0.0028(19)
C67 0.030(2) 0.031(2) 0.020(2) -0.0061(19) 0.0031(19) 0.003(2)
C15 0.029(2) 0.020(2) 0.019(2) -0.0002(17) 0.0014(18) 0.0003(18)
C19 0.030(2) 0.028(2) 0.025(2) -0.0035(19) -0.0008(19) 0.0027(19)
C22 0.026(2) 0.031(2) 0.016(2) 0.0013(18) 0.0003(18) 0.0039(19)
C29 0.028(2) 0.032(3) 0.024(2) -0.002(2) 0.0004(19) -0.005(2)
C45 0.031(3) 0.027(2) 0.037(3) 0.006(2) 0.006(2) -0.005(2)
C11 0.026(2) 0.017(2) 0.019(2) 0.0011(16) 0.0048(18) 0.0008(17)
C21 0.021(2) 0.030(2) 0.021(2) 0.0020(18) 0.0033(17) 0.0016(18)
C27 0.032(3) 0.022(2) 0.029(2) -0.0008(19) 0.000(2) -0.0008(19)
C9 0.026(2) 0.025(2) 0.022(2) -0.0044(18) 0.0060(18) 0.0011(18)
C44 0.030(3) 0.034(3) 0.036(3) 0.007(2) 0.007(2) -0.002(2)
C8 0.039(3) 0.037(3) 0.014(2) 0.0018(19) 0.0017(19) 0.006(2)
C23 0.037(3) 0.022(2) 0.027(2) 0.0020(19) 0.006(2) 0.009(2)
C63 0.039(3) 0.034(3) 0.019(2) 0.0048(19) 0.005(2) 0.006(2)
C1 0.030(2) 0.022(2) 0.018(2) -0.0001(18) 0.0026(18) -0.0002(19)
C28 0.032(3) 0.023(2) 0.030(2) -0.0026(19) -0.003(2) -0.008(2)
C51 0.022(2) 0.062(4) 0.038(3) -0.013(3) -0.010(2) 0.006(2)
C34 0.035(3) 0.032(3) 0.029(3) 0.001(2) 0.001(2) 0.009(2)
C17 0.049(3) 0.036(3) 0.026(2) 0.005(2) 0.007(2) 0.010(2)
C72 0.027(2) 0.037(3) 0.027(2) -0.003(2) -0.0032(19) 0.000(2)
C65 0.041(3) 0.030(3) 0.028(3) 0.001(2) 0.001(2) 0.000(2)
C13 0.042(3) 0.030(3) 0.020(2) 0.0042(19) 0.008(2) 0.001(2)
C70 0.034(3) 0.034(3) 0.026(2) 0.004(2) 0.000(2) 0.005(2)
C59 0.037(3) 0.029(3) 0.028(2) -0.001(2) 0.009(2) 0.011(2)
C35 0.037(3) 0.039(3) 0.028(2) -0.006(2) 0.010(2) -0.007(2)
C50 0.037(3) 0.032(3) 0.043(3) 0.007(2) 0.006(2) 0.001(2)
C20 0.030(2) 0.026(2) 0.016(2) -0.0003(18) 0.0030(18) 0.0049(19)
C32 0.034(3) 0.032(3) 0.042(3) -0.002(2) -0.001(2) 0.006(2)
C69 0.028(3) 0.044(3) 0.034(3) -0.004(2) -0.008(2) 0.004(2)
C14 0.039(3) 0.029(2) 0.024(2) 0.0068(19) 0.003(2) 0.006(2)
C56 0.029(3) 0.050(3) 0.048(3) 0.004(3) 0.007(2) 0.002(2)
C46 0.031(3) 0.034(3) 0.056(3) -0.004(2) 0.011(2) 0.000(2)
C33 0.040(3) 0.032(3) 0.028(2) 0.003(2) 0.013(2) 0.003(2)
C60 0.032(3) 0.032(3) 0.025(2) -0.002(2) 0.006(2) 0.006(2)
C55 0.022(2) 0.046(3) 0.034(3) -0.002(2) 0.004(2) -0.002(2)
C18 0.047(3) 0.032(3) 0.026(2) 0.007(2) 0.003(2) 0.017(2)
C38 0.031(3) 0.025(2) 0.040(3) 0.001(2) 0.006(2) -0.003(2)
C66 0.028(2) 0.040(3) 0.024(2) 0.002(2) 0.006(2) 0.001(2)
C3 0.029(2) 0.031(3) 0.029(3) -0.009(2) -0.003(2) -0.004(2)
C36 0.045(3) 0.039(3) 0.038(3) -0.008(2) 0.006(2) -0.016(2)
C40 0.035(3) 0.043(3) 0.045(3) -0.004(2) 0.006(2) 0.001(2)
C48 0.043(3) 0.021(2) 0.047(3) -0.002(2) 0.017(2) -0.010(2)
C68 0.030(3) 0.036(3) 0.035(3) -0.006(2) 0.004(2) -0.002(2)
C62 0.040(3) 0.038(3) 0.032(3) 0.001(2) 0.007(2) 0.000(2)
C64 0.030(3) 0.033(3) 0.029(2) -0.005(2) -0.001(2) 0.003(2)
C37 0.038(3) 0.030(3) 0.044(3) 0.000(2) 0.012(2) -0.006(2)
C54 0.032(3) 0.043(3) 0.025(2) 0.002(2) 0.001(2) 0.003(2)
C41 0.043(3) 0.030(3) 0.037(3) 0.001(2) 0.005(2) -0.005(2)
C52 0.027(3) 0.071(4) 0.030(3) -0.003(3) -0.001(2) 0.017(2)
C61 0.030(3) 0.045(3) 0.030(3) 0.002(2) 0.000(2) 0.000(2)
C39 0.036(3) 0.041(3) 0.038(3) 0.003(2) -0.001(2) 0.005(2)
C71 0.042(3) 0.030(3) 0.029(3) -0.003(2) 0.000(2) -0.001(2)
C31 0.026(3) 0.038(3) 0.057(3) -0.009(2) -0.006(2) -0.003(2)
C42 0.036(3) 0.044(3) 0.054(3) 0.008(3) 0.010(3) 0.010(2)
C58 0.039(3) 0.067(4) 0.057(4) -0.033(3) -0.007(3) 0.009(3)
C57 0.033(3) 0.064(4) 0.045(3) -0.011(3) 0.004(2) 0.000(3)
C53 0.059(4) 0.059(4) 0.033(3) 0.012(3) 0.012(3) 0.026(3)
C43 0.044(3) 0.051(3) 0.044(3) 0.010(3) 0.001(3) 0.009(3)
C47 0.035(3) 0.037(3) 0.051(3) -0.009(2) 0.009(2) -0.009(2)
C49 0.043(3) 0.029(3) 0.051(3) 0.007(2) 0.017(3) 0.002(2)
N10 0.024(2) 0.036(2) 0.033(2) -0.0011(18) 0.0026(16) 0.0009(17)
N7 0.027(2) 0.033(2) 0.028(2) 0.0034(17) 0.0030(16) -0.0036(17)
N8 0.036(2) 0.037(2) 0.035(2) -0.0034(18) 0.0082(18) -0.0083(18)
N11 0.034(2) 0.042(2) 0.024(2) -0.0007(17) 0.0034(17) 0.0086(18)
N12 0.031(2) 0.032(2) 0.026(2) -0.0008(17) 0.0049(16) 0.0011(17)
N9 0.036(2) 0.040(2) 0.038(2) -0.0077(19) -0.0028(18) 0.0056(18)
N15 0.053(3) 0.043(3) 0.039(3) 0.001(2) -0.007(2) 0.003(2)
N14 0.038(2) 0.045(3) 0.025(2) 0.0062(19) 0.0056(18) 0.002(2)
N16 0.058(3) 0.029(2) 0.049(3) -0.003(2) 0.021(2) -0.008(2)
N13 0.065(3) 0.047(3) 0.034(3) 0.001(2) -0.004(3) -0.001(2)
O2 0.053(2) 0.038(2) 0.0362(19) 0.0078(16) -0.0048(16) 0.0015(17)
O4 0.044(2) 0.072(3) 0.0240(18) 0.0028(17) -0.0019(16) -0.0095(18)
O6 0.046(2) 0.045(2) 0.0276(18) -0.0003(15) -0.0067(16) -0.0036(16)
O8 0.032(2) 0.052(2) 0.054(2) 0.0027(18) -0.0066(17) 0.0001(16)
O3 0.058(2) 0.046(2) 0.036(2) 0.0081(16) 0.0099(17) 0.0017(18)
O5 0.046(2) 0.068(3) 0.040(2) -0.0062(18) 0.0172(17) -0.0190(19)
O1 0.056(2) 0.053(2) 0.055(2) 0.0007(18) 0.0230(19) 0.0113(19)
O7 0.046(2) 0.062(3) 0.066(3) -0.032(2) 0.0072(19) 0.0058(19)
C73 0.031(3) 0.124(6) 0.034(3) -0.014(4) 0.003(2) 0.015(3)
C74 0.037(3) 0.180(8) 0.033(3) 0.043(5) 0.010(3) 0.038(4)
C76 0.077(4) 0.071(4) 0.062(4) 0.024(3) 0.039(3) 0.040(3)
C75 0.055(4) 0.128(7) 0.058(4) 0.056(5) 0.032(3) 0.049(4)
C78 0.029(3) 0.045(3) 0.092(5) -0.017(3) -0.006(3) -0.003(3)
C77 0.035(3) 0.046(3) 0.084(5) 0.004(3) 0.007(3) -0.003(3)
N17 0.055(4) 0.056(4) 0.149(7) -0.033(4) -0.033(4) -0.002(3)
O9 0.073(4) 0.113(5) 0.162(6) -0.087(5) -0.020(4) -0.008(3)
O10 0.061(3) 0.052(2) 0.053(2) -0.0171(19) 0.006(2) -0.016(2)
O11 0.074(3) 0.033(2) 0.072(3) -0.0114(18) 0.034(2) -0.003(2)
O12 0.068(3) 0.060(3) 0.047(2) -0.0083(19) 0.020(2) -0.007(2)
O13 0.092(3) 0.094(3) 0.047(3) 0.013(2) -0.003(2) 0.017(3)
N18 0.094(5) 0.160(9) 0.099(7) 0.084(6) 0.053(5) 0.055(6)
O14 0.169(7) 0.137(6) 0.155(8) 0.093(5) 0.113(6) 0.091(6)
O15 0.098(4) 0.285(9) 0.122(5) 0.154(6) 0.013(4) 0.022(5)
O16 0.121(5) 0.056(3) 0.197(7) 0.026(4) -0.070(5) -0.036(3)
O17 0.057(3) 0.062(3) 0.068(3) 0.006(2) -0.016(2) 0.017(2)
O18 0.068(3) 0.066(3) 0.078(3) 0.038(2) -0.008(2) -0.011(2)
O21 0.050(2) 0.058(2) 0.046(2) 0.0022(18) 0.0093(18) 0.0038(18)
O20 0.044(2) 0.061(2) 0.042(2) -0.0049(18) -0.0031(17) 0.0007(18)
O22 0.079(3) 0.053(2) 0.038(2) 0.0108(17) -0.0020(19) 0.006(2)
O23 0.071(3) 0.063(3) 0.055(2) 0.013(2) -0.015(2) -0.025(2)

loop_
_atom_type_symbol
_atom_type_description
_atom_type_scat_dispersion_real
_atom_type_scat_dispersion_imag
_atom_type_scat_source
C C 0.0033 0.0016 'International Tables Vol C Tables 4.2.6.8 and 6.1.1.4'
H H 0.0000 0.0000 'International Tables Vol C Tables 4.2.6.8 and 6.1.1.4'
N N 0.0061 0.0033 'International Tables Vol C Tables 4.2.6.8 and 6.1.1.4'
O O 0.0106 0.0060 'International Tables Vol C Tables 4.2.6.8 and 6.1.1.4'
Cl Cl 0.1484 0.1585 'International Tables Vol C Tables 4.2.6.8 and 6.1.1.4'
Fe Fe 0.3463 0.8444 'International Tables Vol C Tables 4.2.6.8 and 6.1.1.4'

loop_
_geom_angle_atom_site_label_1
_geom_angle_atom_site_label_2
_geom_angle_atom_site_label_3
_geom_angle
N3 Fe1 N2 90.36(13)
N3 Fe1 N5 172.83(13)
N2 Fe1 N5 95.49(13)
N3 Fe1 N4 81.29(13)
N2 Fe1 N4 93.62(13)
N5 Fe1 N4 94.17(13)
N3 Fe1 N6 92.79(13)
N2 Fe1 N6 174.19(13)
N5 Fe1 N6 81.75(13)
N4 Fe1 N6 91.68(13)
N3 Fe1 N1 98.71(13)
N2 Fe1 N1 81.13(13)
N5 Fe1 N1 86.32(13)
N4 Fe1 N1 174.74(13)
N6 Fe1 N1 93.57(13)
N6 C26 C27 121.8(4)
N6 C26 C25 114.3(3)
C27 C26 C25 123.9(4)
C20 N3 C16 118.4(3)
C20 N3 Fe1 125.9(3)
C16 N3 Fe1 115.6(3)
C10 N1 C6 118.1(3)
C10 N1 Fe1 126.6(3)
C6 N1 Fe1 114.4(3)
C11 N4 C15 118.2(3)
C11 N4 Fe1 126.5(3)
C15 N4 Fe1 115.2(3)
C21 N5 C25 117.8(3)
C21 N5 Fe1 126.6(3)
C25 N5 Fe1 115.5(3)
C26 N6 C30 117.8(3)
C26 N6 Fe1 114.9(3)
C30 N6 Fe1 127.2(3)
C1 N2 C5 117.8(3)
C1 N2 Fe1 126.2(3)
C5 N2 Fe1 115.9(3)
C13 C12 C11 117.3(4)
C13 C12 C33 120.5(4)
C11 C12 C33 122.1(4)
C8 C7 C6 119.6(4)
N6 C30 C29 122.8(4)
N5 C25 C24 121.8(4)
N5 C25 C26 113.5(3)
C24 C25 C26 124.7(4)
N2 C5 C4 122.2(4)
N2 C5 C6 113.3(3)
C4 C5 C6 124.5(4)
C25 C24 C23 119.3(4)
C3 C4 C5 118.8(4)
N3 C16 C17 121.5(4)
N3 C16 C15 113.7(3)
C17 C16 C15 124.8(4)
N1 C10 C9 123.2(4)
N1 C6 C7 121.4(4)
N1 C6 C5 114.0(3)
C7 C6 C5 124.6(4)
C1 C2 C3 118.0(4)
C1 C2 C36 121.4(4)
C3 C2 C36 120.5(4)
C72 C67 C68 118.9(4)
C72 C67 C66 118.4(4)
C68 C67 C66 122.7(4)
N4 C15 C14 121.2(4)
N4 C15 C16 113.9(3)
C14 C15 C16 124.7(4)
C20 C19 C18 117.8(4)
C20 C19 C34 121.3(4)
C18 C19 C34 120.8(4)
C23 C22 C21 117.5(4)
C23 C22 C32 120.7(4)
C21 C22 C32 121.7(4)
C28 C29 C30 118.0(4)
C28 C29 C31 121.6(4)
C30 C29 C31 120.4(4)
C50 C45 C46 118.7(4)
C50 C45 C44 117.6(4)
C46 C45 C44 123.7(4)
N4 C11 C12 123.7(4)
N5 C21 C22 123.4(4)
C28 C27 C26 119.8(4)
C8 C9 C10 117.7(4)
C8 C9 C35 121.9(4)
C10 C9 C35 120.4(4)
O8 C44 N7 121.1(4)
O8 C44 C45 120.7(4)
N7 C44 C45 118.2(4)
C9 C8 C7 120.0(4)
C22 C23 C24 120.1(4)
C64 C63 C62 123.6(4)
C64 C63 N14 118.3(4)
C62 C63 N14 118.0(4)
N2 C1 C2 122.9(4)
C27 C28 C29 119.8(4)
O7 C51 N9 122.0(5)
O7 C51 C52 121.7(5)
N9 C51 C52 116.3(4)
N11 C34 C19 112.5(3)
C18 C17 C16 119.1(4)
C71 C72 C67 121.5(4)
C64 C65 C60 119.7(4)
C12 C13 C14 119.9(4)
C69 C70 C71 122.9(4)
C69 C70 N15 119.2(4)
C71 C70 N15 117.9(4)
O2 C59 N11 123.0(4)
O2 C59 C60 120.8(4)
N11 C59 C60 116.2(4)
N7 C35 C9 112.3(3)
C49 C50 C45 121.0(5)
N3 C20 C19 123.3(4)
N10 C32 C22 115.4(4)
C70 C69 C68 118.8(4)
C15 C14 C13 119.6(4)
C77 C56 C55 119.7(5)
C47 C46 C45 120.7(5)
N12 C33 C12 114.1(4)
C61 C60 C65 119.9(4)
C61 C60 C59 123.4(4)
C65 C60 C59 116.5(4)
C56 C55 C57 119.8(5)
C56 C55 C54 123.3(4)
C57 C55 C54 116.8(4)
C17 C18 C19 119.8(4)
C39 C38 C42 117.4(4)
C39 C38 C37 125.4(4)
C42 C38 C37 117.2(4)
O6 C66 N12 123.0(4)
O6 C66 C67 120.1(4)
N12 C66 C67 116.9(4)
C4 C3 C2 120.3(4)
N8 C36 C2 116.1(4)
C41 C40 C39 117.8(5)
C47 C48 C49 122.3(4)
C47 C48 N16 119.5(5)
C49 C48 N16 118.2(4)
C69 C68 C67 120.6(4)
C63 C62 C61 116.8(4)
C63 C64 C65 118.5(4)
O1 C37 N8 121.6(5)
O1 C37 C38 120.3(5)
N8 C37 C38 118.0(4)
O5 C54 N10 122.9(4)
O5 C54 C55 120.3(4)
N10 C54 C55 116.8(4)
C43 C41 C40 122.5(5)
C43 C41 N13 119.3(5)
C40 C41 N13 118.2(5)
C53 C52 C73 119.0(5)
C53 C52 C51 123.3(4)
C73 C52 C51 117.7(5)
C60 C61 C62 121.4(4)
C40 C39 C38 122.3(4)
C70 C71 C72 117.2(4)
N9 C31 C29 115.5(4)
C43 C42 C38 121.2(5)
C78 C58 C57 118.6(5)
C58 C57 C55 120.2(5)
C52 C53 C76 120.4(5)
C41 C43 C42 118.7(5)
C48 C47 C46 119.1(5)
C50 C49 C48 118.3(4)
C54 N10 C32 121.5(4)
C44 N7 C35 120.7(4)
C37 N8 C36 120.6(4)
C59 N11 C34 120.0(4)
C66 N12 C33 122.5(4)
C51 N9 C31 120.7(4)
O18 N15 O17 124.4(5)
O18 N15 C70 118.9(4)
O17 N15 C70 116.6(5)
O4 N14 O3 124.4(4)
O4 N14 C63 117.9(4)
O3 N14 C63 117.7(4)
O10 N16 O11 124.0(4)
O10 N16 C48 118.3(4)
O11 N16 C48 117.7(5)
O12 N13 O13 122.9(5)
O12 N13 C41 119.3(4)
O13 N13 C41 117.6(5)
C74 C73 C52 119.9(6)
C75 C74 C73 118.5(6)
C75 C76 C53 119.8(7)
C76 C75 C74 122.3(7)
C76 C75 N18 120.4(8)
C74 C75 N18 117.3(7)
C58 C78 C77 123.1(5)
C58 C78 N17 117.8(7)
C77 C78 N17 119.1(7)
C56 C77 C78 118.6(5)
O16 N17 O9 123.8(7)
O16 N17 C78 116.9(8)
O9 N17 C78 119.2(8)
O15 N18 O14 126.2(10)
O15 N18 C75 118.5(10)
O14 N18 C75 115.1(8)

loop_
_geom_bond_atom_site_label_1
_geom_bond_atom_site_label_2
_geom_bond_distance
Fe1 N3 1.960(3)
Fe1 N2 1.964(3)
Fe1 N5 1.965(3)
Fe1 N4 1.968(3)
Fe1 N6 1.971(3)
Fe1 N1 1.986(3)
C26 N6 1.354(5)
C26 C27 1.380(6)
C26 C25 1.478(6)
N3 C20 1.344(5)
N3 C16 1.360(5)
N1 C10 1.348(5)
N1 C6 1.363(5)
N4 C11 1.349(5)
N4 C15 1.360(5)
N5 C21 1.352(5)
N5 C25 1.355(5)
N6 C30 1.359(5)
N2 C1 1.349(5)
N2 C5 1.364(5)
C12 C13 1.385(6)
C12 C11 1.392(5)
C12 C33 1.516(6)
C7 C8 1.380(6)
C7 C6 1.386(6)
C30 C29 1.391(6)
C25 C24 1.382(6)
C5 C4 1.394(6)
C5 C6 1.466(6)
C24 C23 1.386(6)
C4 C3 1.367(6)
C16 C17 1.388(6)
C16 C15 1.459(6)
C10 C9 1.395(6)
C2 C1 1.390(6)
C2 C3 1.394(6)
C2 C36 1.499(6)
C67 C72 1.393(6)
C67 C68 1.400(6)
C67 C66 1.509(6)
C15 C14 1.387(6)
C19 C20 1.384(6)
C19 C18 1.388(6)
C19 C34 1.519(6)
C22 C23 1.374(6)
C22 C21 1.392(6)
C22 C32 1.510(6)
C29 C28 1.379(6)
C29 C31 1.523(6)
C45 C50 1.387(6)
C45 C46 1.408(6)
C45 C44 1.493(6)
C27 C28 1.374(6)
C9 C8 1.381(6)
C9 C35 1.520(6)
C44 O8 1.243(5)
C44 N7 1.333(6)
C63 C64 1.385(6)
C63 C62 1.389(6)
C63 N14 1.473(5)
C51 O7 1.222(6)
C51 N9 1.361(6)
C51 C52 1.514(8)
C34 N11 1.445(5)
C17 C18 1.386(6)
C72 C71 1.391(6)
C65 C64 1.391(6)
C65 C60 1.403(6)
C13 C14 1.389(6)
C70 C69 1.374(6)
C70 C71 1.392(6)
C70 N15 1.480(6)
C59 O2 1.232(5)
C59 N11 1.349(6)
C59 C60 1.506(6)
C35 N7 1.460(5)
C50 C49 1.384(7)
C32 N10 1.451(6)
C69 C68 1.382(6)
C56 C77 1.379(7)
C56 C55 1.392(7)
C46 C47 1.372(7)
C33 N12 1.454(5)
C60 C61 1.390(6)
C55 C57 1.397(7)
C55 C54 1.497(6)
C38 C39 1.391(6)
C38 C42 1.397(6)
C38 C37 1.503(7)
C66 O6 1.243(5)
C66 N12 1.332(6)
C36 N8 1.459(6)
C40 C41 1.381(7)
C40 C39 1.378(7)
C48 C47 1.369(6)
C48 C49 1.387(7)
C48 N16 1.476(6)
C62 C61 1.396(6)
C37 O1 1.224(5)
C37 N8 1.353(6)
C54 O5 1.236(5)
C54 N10 1.343(6)
C41 C43 1.364(7)
C41 N13 1.470(6)
C52 C53 1.382(7)
C52 C73 1.400(7)
C31 N9 1.433(6)
C42 C43 1.389(7)
C58 C78 1.353(8)
C58 C57 1.381(7)
C53 C76 1.383(7)
N15 O18 1.211(5)
N15 O17 1.240(5)
N14 O4 1.230(5)
N14 O3 1.231(5)
N16 O10 1.226(5)
N16 O11 1.227(5)
N13 O12 1.216(6)
N13 O13 1.230(6)
C73 C74 1.393(10)
C74 C75 1.376(10)
C76 C75 1.343(9)
C75 N18 1.500(10)
C78 C77 1.384(8)
C78 N17 1.468(8)
N17 O16 1.213(9)
N17 O9 1.221(9)
N18 O15 1.200(10)
N18 O14 1.250(11)
